data_7155728
loop_
_publ_author_name
'Erker, Gerhard'
'Wang, Tongdao'
'Kohrt, Sonja'
'Daniliuc, Constantin Gabriel'
'Kehr, Gerald'

_publ_section_title
;
 Borata-Wittig Olefination Reactions of Ketones, Carboxylic Esters and
 Amides with Bis(pentafluorophenyl)borata-alkene Reagents
;
_journal_name_full 'Org. Biomol. Chem.'
_journal_paper_doi 10.1039/C7OB01591G
_journal_year 2017
_chemical_formula_sum 'C47 H52 B Cl2 F10 Li N2 O'
_chemical_formula_weight 939.56
_chemical_name_systematic
; 
 ? 
;
_space_group_IT_number 14
_symmetry_cell_setting monoclinic
_symmetry_space_group_name_Hall '-P 2ybc'
_symmetry_space_group_name_H-M 'P 1 21/c 1'
_atom_sites_solution_hydrogens geom
_atom_sites_solution_primary direct
_atom_sites_solution_secondary difmap
_audit_creation_method SHELXL-97
_audit_update_record
;
2017-05-10 deposited with the CCDC.
2017-06-30 downloaded from the CCDC.
;
_cell_angle_alpha 90.00
_cell_angle_beta 97.6330(1)
_cell_angle_gamma 90.00
_cell_formula_units_Z 4
_cell_length_a 11.5750(1)
_cell_length_b 21.5349(3)
_cell_length_c 18.6398(4)
_cell_measurement_reflns_used 10219
_cell_measurement_temperature 223(2)
_cell_measurement_theta_max 28.28
_cell_measurement_theta_min 4.08
_cell_volume 4605.11(12)
_computing_cell_refinement 'Collect (Nonius B.V., 1998)'
_computing_data_collection 'Collect (Nonius B.V., 1998)'
_computing_data_reduction 'Denzo-SMN (Otwinowski & Minor, 1997)'
_computing_molecular_graphics 'XP (BrukerAXS, 2000)'
_computing_publication_material 'SHELXL-97 (Sheldrick, 1997)'
_computing_structure_refinement 'SHELXL-97 (Sheldrick, 1997)'
_computing_structure_solution 'SHELXS-97 (Sheldrick, 1990)'
_diffrn_ambient_temperature 223(2)
_diffrn_measured_fraction_theta_full 0.983
_diffrn_measured_fraction_theta_max 0.983
_diffrn_measurement_device_type 'Nonius KappaCCD APEXII'
_diffrn_measurement_method '\w and \f scans'
_diffrn_radiation_monochromator 'Montel mirror'
_diffrn_radiation_source 'rotating anode Nonius FR591'
_diffrn_radiation_type MoK\a
_diffrn_radiation_wavelength 0.71073
_diffrn_reflns_av_R_equivalents 0.070
_diffrn_reflns_av_sigmaI/netI 0.0636
_diffrn_reflns_limit_h_max 13
_diffrn_reflns_limit_h_min -13
_diffrn_reflns_limit_k_max 25
_diffrn_reflns_limit_k_min -24
_diffrn_reflns_limit_l_max 22
_diffrn_reflns_limit_l_min -22
_diffrn_reflns_number 30685
_diffrn_reflns_theta_full 25.00
_diffrn_reflns_theta_max 25.00
_diffrn_reflns_theta_min 4.14
_exptl_absorpt_coefficient_mu 0.219
_exptl_absorpt_correction_T_max 0.9891
_exptl_absorpt_correction_T_min 0.9452
_exptl_absorpt_correction_type multi-scan
_exptl_absorpt_process_details 'Denzo (Otwinowski, Borek, Majewski & Minor, 2003)'
_exptl_crystal_colour colourless
_exptl_crystal_density_diffrn 1.355
_exptl_crystal_density_method 'not measured'
_exptl_crystal_description prism
_exptl_crystal_F_000 1952
_exptl_crystal_size_max 0.26
_exptl_crystal_size_mid 0.10
_exptl_crystal_size_min 0.05
_refine_diff_density_max 0.346
_refine_diff_density_min -0.343
_refine_diff_density_rms 0.053
_refine_ls_extinction_method none
_refine_ls_goodness_of_fit_ref 1.098
_refine_ls_hydrogen_treatment mixed
_refine_ls_matrix_type full
_refine_ls_number_parameters 617
_refine_ls_number_reflns 7980
_refine_ls_number_restraints 43
_refine_ls_restrained_S_all 1.113
_refine_ls_R_factor_all 0.1242
_refine_ls_R_factor_gt 0.0749
_refine_ls_shift/su_max 0.000
_refine_ls_shift/su_mean 0.000
_refine_ls_structure_factor_coef Fsqd
_refine_ls_weighting_details 'calc w=1/[\s^2^(Fo^2^)+(0.0041P)^2^+8.9173P] where P=(Fo^2^+2Fc^2^)/3'
_refine_ls_weighting_scheme calc
_refine_ls_wR_factor_gt 0.1256
_refine_ls_wR_factor_ref 0.1513
_reflns_number_gt 5168
_reflns_number_total 7980
_reflns_threshold_expression >2sigma(I)
_cod_data_source_file c7ob01591g2.cif
_cod_data_source_block erk8244
_cod_original_sg_symbol_H-M P21/c
_cod_database_code 7155728

loop_
_symmetry_equiv_pos_as_xyz
'x, y, z'
'-x, y+1/2, -z+1/2'
'-x, -y, -z'
'x, -y-1/2, z-1/2'

loop_
_atom_site_label
_atom_site_type_symbol
_atom_site_fract_x
_atom_site_fract_y
_atom_site_fract_z
_atom_site_U_iso_or_equiv
_atom_site_adp_type
_atom_site_occupancy
_atom_site_symmetry_multiplicity
_atom_site_calc_flag
_atom_site_refinement_flags
_atom_site_disorder_assembly
_atom_site_disorder_group
Li1 Li 0.0275(6) 0.4843(3) 0.8073(4) 0.0481(18) Uani 1 1 d . . .
O1 O 0.12226(19) 0.54909(11) 0.79212(13) 0.0336(6) Uani 1 1 d . . .
C1 C 0.4152(3) 0.63374(19) 0.6934(2) 0.0374(9) Uani 1 1 d . . .
H1A H 0.4289 0.6661 0.7305 0.045 Uiso 1 1 calc R . .
H1B H 0.4469 0.5948 0.7150 0.045 Uiso 1 1 calc R . .
C2 C 0.2834(3) 0.62610(19) 0.6725(2) 0.0362(9) Uani 1 1 d . . .
H2A H 0.2527 0.6620 0.6436 0.043 Uiso 1 1 calc R . .
H2B H 0.2682 0.5888 0.6425 0.043 Uiso 1 1 calc R . .
C3 C 0.2205(3) 0.62060(17) 0.7387(2) 0.0323(8) Uani 1 1 d . . .
H3 H 0.2366 0.6584 0.7686 0.039 Uiso 1 1 calc R . .
C4 C 0.2453(3) 0.56210(18) 0.78880(19) 0.0321(9) Uani 1 1 d . . .
N1 N 0.4802(2) 0.65018(15) 0.63294(17) 0.0369(8) Uani 1 1 d . . .
C11 C 0.5558(4) 0.5990(2) 0.6119(2) 0.0490(11) Uani 1 1 d . . .
C12 C 0.6065(4) 0.6184(2) 0.5436(3) 0.0600(13) Uani 1 1 d . . .
H12A H 0.6625 0.5868 0.5325 0.072 Uiso 1 1 calc R . .
H12B H 0.5435 0.6199 0.5030 0.072 Uiso 1 1 calc R . .
C13 C 0.6671(4) 0.6811(2) 0.5503(3) 0.0672(14) Uani 1 1 d . . .
H13A H 0.7348 0.6794 0.5880 0.081 Uiso 1 1 calc R . .
H13B H 0.6944 0.6921 0.5044 0.081 Uiso 1 1 calc R . .
C14 C 0.5814(4) 0.7292(2) 0.5697(2) 0.0528(12) Uani 1 1 d . . .
H14A H 0.5184 0.7333 0.5294 0.063 Uiso 1 1 calc R . .
H14B H 0.6211 0.7694 0.5760 0.063 Uiso 1 1 calc R . .
C15 C 0.5283(3) 0.7141(2) 0.6386(2) 0.0417(10) Uani 1 1 d . . .
C16 C 0.6556(4) 0.5792(3) 0.6715(3) 0.0704(15) Uani 1 1 d . . .
H16A H 0.7173 0.6099 0.6752 0.106 Uiso 1 1 calc R . .
H16B H 0.6863 0.5392 0.6590 0.106 Uiso 1 1 calc R . .
H16C H 0.6256 0.5759 0.7175 0.106 Uiso 1 1 calc R . .
C17 C 0.4789(4) 0.5425(2) 0.5920(3) 0.0639(14) Uani 1 1 d . . .
H17A H 0.4521 0.5259 0.6353 0.096 Uiso 1 1 calc R . .
H17B H 0.5234 0.5111 0.5705 0.096 Uiso 1 1 calc R . .
H17C H 0.4123 0.5546 0.5577 0.096 Uiso 1 1 calc R . .
C18 C 0.6203(4) 0.7260(2) 0.7056(2) 0.0555(12) Uani 1 1 d . . .
H18A H 0.5931 0.7084 0.7483 0.083 Uiso 1 1 calc R . .
H18B H 0.6318 0.7704 0.7123 0.083 Uiso 1 1 calc R . .
H18C H 0.6935 0.7067 0.6982 0.083 Uiso 1 1 calc R . .
C19 C 0.4278(4) 0.7597(2) 0.6424(2) 0.0496(11) Uani 1 1 d . . .
H19A H 0.3657 0.7510 0.6034 0.074 Uiso 1 1 calc R . .
H19B H 0.4554 0.8018 0.6376 0.074 Uiso 1 1 calc R . .
H19C H 0.3986 0.7551 0.6885 0.074 Uiso 1 1 calc R . .
B1 B 0.0840(4) 0.6015(2) 0.7387(2) 0.0337(10) Uani 1 1 d . . .
C21 C 0.0117(3) 0.57659(19) 0.6617(2) 0.0360(9) Uani 1 1 d . . .
F26 F 0.0321(2) 0.67505(12) 0.60974(13) 0.0545(6) Uani 1 1 d . . .
C26 C -0.0068(3) 0.6160(2) 0.6028(2) 0.0429(10) Uani 1 1 d . . .
F25 F -0.0792(2) 0.63954(15) 0.48078(13) 0.0742(9) Uani 1 1 d . . .
C25 C -0.0652(3) 0.5986(3) 0.5359(2) 0.0506(12) Uani 1 1 d . . .
F24 F -0.1688(2) 0.52315(16) 0.46272(13) 0.0801(10) Uani 1 1 d . . .
C24 C -0.1100(4) 0.5397(3) 0.5269(2) 0.0530(12) Uani 1 1 d . . .
F23 F -0.1419(3) 0.44250(14) 0.57526(16) 0.0786(9) Uani 1 1 d . . .
C23 C -0.0964(4) 0.4997(2) 0.5837(2) 0.0497(11) Uani 1 1 d . . .
F22 F -0.0304(2) 0.47451(11) 0.70284(13) 0.0528(6) Uani 1 1 d . . .
C22 C -0.0365(3) 0.5188(2) 0.6489(2) 0.0417(10) Uani 1 1 d . . .
C31 C -0.0022(3) 0.64903(18) 0.77595(19) 0.0344(9) Uani 1 1 d . . .
F36 F 0.0867(2) 0.74329(11) 0.74671(14) 0.0571(7) Uani 1 1 d . . .
C36 C 0.0048(3) 0.71316(19) 0.7790(2) 0.0398(10) Uani 1 1 d . . .
F35 F -0.0571(2) 0.81223(13) 0.81324(15) 0.0714(8) Uani 1 1 d . . .
C35 C -0.0690(4) 0.7500(2) 0.8130(2) 0.0472(11) Uani 1 1 d . . .
F34 F -0.2278(2) 0.75856(14) 0.87906(15) 0.0768(9) Uani 1 1 d . . .
C34 C -0.1551(4) 0.7231(2) 0.8461(2) 0.0507(12) Uani 1 1 d . . .
F33 F -0.2523(2) 0.63248(15) 0.87602(14) 0.0716(8) Uani 1 1 d . . .
C33 C -0.1668(3) 0.6597(2) 0.8446(2) 0.0472(11) Uani 1 1 d . . .
F32 F -0.10775(19) 0.56172(11) 0.80988(13) 0.0515(6) Uani 1 1 d . . .
C32 C -0.0912(3) 0.6251(2) 0.8104(2) 0.0395(10) Uani 1 1 d . . .
C41 C 0.3085(3) 0.50640(17) 0.7619(2) 0.0341(9) Uani 1 1 d . . .
C42 C 0.4116(3) 0.49598(19) 0.8091(2) 0.0408(10) Uani 1 1 d . . .
C43 C 0.4828(4) 0.4469(2) 0.7955(3) 0.0595(13) Uani 1 1 d . . .
H43 H 0.5529 0.4397 0.8260 0.071 Uiso 1 1 calc R . .
C44 C 0.4504(4) 0.4086(2) 0.7372(3) 0.0662(15) Uani 1 1 d . . .
H44 H 0.4984 0.3750 0.7284 0.079 Uiso 1 1 calc R . .
C45 C 0.3481(5) 0.4190(2) 0.6916(3) 0.0610(13) Uani 1 1 d . . .
H45 H 0.3271 0.3924 0.6521 0.073 Uiso 1 1 calc R . .
C46 C 0.2760(4) 0.4685(2) 0.7036(2) 0.0464(11) Uani 1 1 d . . .
H46 H 0.2066 0.4759 0.6725 0.056 Uiso 1 1 calc R . .
C51 C 0.3170(3) 0.57581(18) 0.86091(19) 0.0335(9) Uani 1 1 d . . .
C52 C 0.4187(3) 0.53995(19) 0.8693(2) 0.0375(9) Uani 1 1 d . . .
C53 C 0.5037(4) 0.5500(2) 0.9281(2) 0.0572(13) Uani 1 1 d . . .
H53 H 0.5730 0.5267 0.9337 0.069 Uiso 1 1 calc R . .
C54 C 0.4846(4) 0.5947(3) 0.9781(3) 0.0661(14) Uani 1 1 d . . .
H54 H 0.5420 0.6021 1.0178 0.079 Uiso 1 1 calc R . .
C55 C 0.3830(4) 0.6287(2) 0.9709(2) 0.0573(13) Uani 1 1 d . . .
H55 H 0.3707 0.6580 1.0065 0.069 Uiso 1 1 calc R . .
C56 C 0.2984(3) 0.6200(2) 0.9116(2) 0.0443(10) Uani 1 1 d . . .
H56 H 0.2297 0.6438 0.9061 0.053 Uiso 1 1 calc R . .
N2 N 0.0073(3) 0.39813(16) 0.85238(18) 0.0365(8) Uani 1 1 d . . .
H01 H 0.007(3) 0.3725(16) 0.8161(18) 0.022(10) Uiso 1 1 d . . .
C61 C 0.1151(3) 0.38091(19) 0.9028(2) 0.0404(10) Uani 1 1 d . . .
C62 C 0.1020(3) 0.3196(2) 0.9418(2) 0.0468(11) Uani 1 1 d . . .
H62A H 0.1049 0.2854 0.9074 0.056 Uiso 1 1 calc R . .
H62B H 0.1681 0.3147 0.9801 0.056 Uiso 1 1 calc R . .
C63 C -0.0106(4) 0.3151(2) 0.9751(2) 0.0532(12) Uani 1 1 d . . .
H63A H -0.0160 0.2742 0.9975 0.064 Uiso 1 1 calc R . .
H63B H -0.0113 0.3468 1.0128 0.064 Uiso 1 1 calc R . .
C64 C -0.1133(3) 0.32469(19) 0.9169(2) 0.0477(11) Uani 1 1 d . . .
H64A H -0.1855 0.3223 0.9390 0.057 Uiso 1 1 calc R . .
H64B H -0.1148 0.2910 0.8815 0.057 Uiso 1 1 calc R . .
C65 C -0.1101(3) 0.38691(19) 0.8774(2) 0.0419(10) Uani 1 1 d . . .
C66 C 0.1473(4) 0.4334(2) 0.9568(3) 0.0660(14) Uani 1 1 d . . .
H66A H 0.1511 0.4723 0.9309 0.099 Uiso 1 1 calc R . .
H66B H 0.2225 0.4248 0.9846 0.099 Uiso 1 1 calc R . .
H66C H 0.0886 0.4365 0.9893 0.099 Uiso 1 1 calc R . .
C67 C 0.2114(3) 0.3750(2) 0.8548(3) 0.0580(13) Uani 1 1 d . . .
H67A H 0.1921 0.3419 0.8199 0.087 Uiso 1 1 calc R . .
H67B H 0.2846 0.3656 0.8845 0.087 Uiso 1 1 calc R . .
H67C H 0.2187 0.4138 0.8293 0.087 Uiso 1 1 calc R . .
C68 C -0.1403(4) 0.4404(2) 0.9255(3) 0.0629(14) Uani 1 1 d . . .
H68A H -0.2212 0.4369 0.9335 0.094 Uiso 1 1 calc R . .
H68B H -0.1284 0.4796 0.9020 0.094 Uiso 1 1 calc R . .
H68C H -0.0905 0.4385 0.9716 0.094 Uiso 1 1 calc R . .
C69 C -0.1978(4) 0.3859(2) 0.8083(3) 0.0592(13) Uani 1 1 d . . .
H69A H -0.1722 0.3565 0.7743 0.089 Uiso 1 1 calc R . .
H69B H -0.2030 0.4270 0.7868 0.089 Uiso 1 1 calc R . .
H69C H -0.2737 0.3736 0.8200 0.089 Uiso 1 1 calc R . .
C71 C 0.3109(8) 0.8277(5) 0.9151(6) 0.131(3) Uani 0.857(5) 1 d PDU A 1
H71A H 0.3588 0.8457 0.9573 0.157 Uiso 0.857(5) 1 calc PR A 1
H71B H 0.2789 0.8620 0.8842 0.157 Uiso 0.857(5) 1 calc PR A 1
Cl1 Cl 0.4001(2) 0.78251(12) 0.86707(13) 0.1251(11) Uani 0.857(5) 1 d PDU A 1
Cl2 Cl 0.1989(2) 0.78776(12) 0.94372(17) 0.1150(10) Uani 0.857(5) 1 d PDU A 1
C71A C 0.259(5) 0.811(3) 0.8793(14) 0.14(3) Uani 0.143(5) 1 d PDU A 2
H71C H 0.1830 0.8232 0.8528 0.169 Uiso 0.143(5) 1 calc PR A 2
H71D H 0.2872 0.7731 0.8594 0.169 Uiso 0.143(5) 1 calc PR A 2
Cl1A Cl 0.259(2) 0.8088(10) 0.9722(10) 0.140(7) Uani 0.143(5) 1 d PDU A 2
Cl2A Cl 0.3604(17) 0.8715(11) 0.8860(10) 0.172(9) Uani 0.143(5) 1 d PDU A 2

loop_
_atom_site_aniso_label
_atom_site_aniso_U_11
_atom_site_aniso_U_22
_atom_site_aniso_U_33
_atom_site_aniso_U_23
_atom_site_aniso_U_13
_atom_site_aniso_U_12
Li1 0.042(4) 0.048(5) 0.054(4) 0.003(4) 0.006(3) -0.005(3)
O1 0.0278(13) 0.0337(15) 0.0387(15) 0.0051(12) 0.0030(10) 0.0016(11)
C1 0.032(2) 0.041(2) 0.040(2) 0.0064(19) 0.0043(16) 0.0011(17)
C2 0.033(2) 0.036(2) 0.040(2) 0.0016(18) 0.0090(16) -0.0012(17)
C3 0.0297(19) 0.028(2) 0.039(2) -0.0012(17) 0.0047(16) 0.0016(16)
C4 0.0242(18) 0.035(2) 0.036(2) 0.0016(18) 0.0031(15) -0.0016(16)
N1 0.0300(17) 0.039(2) 0.0431(19) 0.0058(16) 0.0109(14) 0.0012(14)
C11 0.043(2) 0.048(3) 0.059(3) 0.001(2) 0.017(2) 0.007(2)
C12 0.049(3) 0.068(3) 0.069(3) -0.003(3) 0.029(2) 0.005(2)
C13 0.056(3) 0.080(4) 0.072(3) 0.008(3) 0.032(3) -0.001(3)
C14 0.052(3) 0.054(3) 0.055(3) 0.012(2) 0.014(2) -0.010(2)
C15 0.033(2) 0.046(3) 0.046(2) 0.003(2) 0.0042(17) -0.0034(18)
C16 0.046(3) 0.076(4) 0.090(4) 0.016(3) 0.011(3) 0.022(3)
C17 0.069(3) 0.046(3) 0.082(4) -0.011(3) 0.029(3) 0.003(2)
C18 0.046(3) 0.060(3) 0.059(3) 0.004(2) -0.002(2) -0.010(2)
C19 0.052(3) 0.042(3) 0.056(3) 0.009(2) 0.010(2) 0.005(2)
B1 0.031(2) 0.032(2) 0.039(3) 0.006(2) 0.0083(18) 0.0018(19)
C21 0.0258(19) 0.043(2) 0.039(2) -0.001(2) 0.0063(16) 0.0031(17)
F26 0.0555(15) 0.0481(16) 0.0582(16) 0.0163(13) 0.0013(12) 0.0051(12)
C26 0.034(2) 0.049(3) 0.046(3) 0.001(2) 0.0053(18) 0.0087(19)
F25 0.0679(17) 0.108(3) 0.0449(16) 0.0222(16) 0.0002(13) 0.0180(16)
C25 0.034(2) 0.085(4) 0.033(2) 0.011(2) 0.0051(17) 0.018(2)
F24 0.0639(17) 0.128(3) 0.0439(16) -0.0266(17) -0.0091(12) 0.0038(17)
C24 0.039(2) 0.084(4) 0.035(3) -0.016(3) -0.0013(18) 0.008(2)
F23 0.081(2) 0.074(2) 0.077(2) -0.0293(17) -0.0040(15) -0.0217(16)
C23 0.043(2) 0.059(3) 0.047(3) -0.020(2) 0.0064(19) -0.006(2)
F22 0.0594(15) 0.0457(15) 0.0515(15) 0.0008(13) 0.0005(11) -0.0126(12)
C22 0.034(2) 0.050(3) 0.040(2) 0.000(2) 0.0026(17) 0.0040(19)
C31 0.032(2) 0.037(2) 0.034(2) 0.0043(18) 0.0018(16) 0.0050(17)
F36 0.0642(16) 0.0377(15) 0.0731(18) 0.0059(13) 0.0226(13) -0.0018(12)
C36 0.040(2) 0.041(3) 0.038(2) 0.003(2) 0.0055(17) 0.0037(19)
F35 0.091(2) 0.0446(17) 0.078(2) -0.0085(15) 0.0085(15) 0.0184(15)
C35 0.061(3) 0.035(3) 0.044(3) -0.003(2) 0.003(2) 0.014(2)
F34 0.0752(19) 0.093(2) 0.0652(18) -0.0135(17) 0.0215(14) 0.0356(17)
C34 0.052(3) 0.062(3) 0.038(2) -0.003(2) 0.008(2) 0.026(2)
F33 0.0502(15) 0.102(2) 0.0687(18) 0.0117(17) 0.0313(13) 0.0069(15)
C33 0.036(2) 0.069(3) 0.037(2) 0.006(2) 0.0086(18) 0.009(2)
F32 0.0411(13) 0.0500(16) 0.0651(16) 0.0100(13) 0.0133(11) -0.0024(11)
C32 0.034(2) 0.044(3) 0.040(2) 0.006(2) 0.0043(17) 0.0064(18)
C41 0.035(2) 0.028(2) 0.040(2) 0.0045(18) 0.0088(16) 0.0001(16)
C42 0.032(2) 0.040(2) 0.053(3) 0.006(2) 0.0125(18) 0.0021(18)
C43 0.054(3) 0.055(3) 0.070(3) 0.007(3) 0.013(2) 0.021(2)
C44 0.074(4) 0.046(3) 0.085(4) 0.011(3) 0.035(3) 0.026(3)
C45 0.086(4) 0.041(3) 0.061(3) -0.007(2) 0.031(3) 0.006(3)
C46 0.050(3) 0.042(3) 0.048(3) 0.001(2) 0.010(2) 0.000(2)
C51 0.030(2) 0.037(2) 0.034(2) 0.0072(18) 0.0043(15) -0.0045(16)
C52 0.031(2) 0.040(2) 0.042(2) 0.0073(19) 0.0039(16) 0.0001(17)
C53 0.034(2) 0.074(4) 0.059(3) 0.010(3) -0.008(2) 0.002(2)
C54 0.057(3) 0.090(4) 0.047(3) -0.005(3) -0.009(2) -0.014(3)
C55 0.054(3) 0.075(4) 0.042(3) -0.014(2) 0.006(2) -0.014(3)
C56 0.042(2) 0.047(3) 0.044(2) -0.004(2) 0.0053(18) -0.007(2)
N2 0.0359(18) 0.034(2) 0.040(2) -0.0049(17) 0.0053(14) -0.0018(15)
C61 0.035(2) 0.038(2) 0.046(2) 0.003(2) -0.0020(17) -0.0029(18)
C62 0.050(3) 0.042(3) 0.048(3) 0.007(2) 0.0000(19) -0.004(2)
C63 0.065(3) 0.041(3) 0.055(3) 0.012(2) 0.015(2) -0.002(2)
C64 0.044(2) 0.035(2) 0.067(3) 0.000(2) 0.018(2) -0.0021(19)
C65 0.037(2) 0.035(2) 0.056(3) 0.002(2) 0.0170(19) -0.0015(18)
C66 0.074(3) 0.054(3) 0.064(3) -0.003(3) -0.013(3) -0.016(3)
C67 0.037(2) 0.067(3) 0.070(3) 0.015(3) 0.008(2) 0.003(2)
C68 0.076(3) 0.042(3) 0.078(4) 0.000(3) 0.037(3) 0.004(2)
C69 0.036(2) 0.056(3) 0.083(4) 0.010(3) 0.000(2) -0.002(2)
C71 0.103(6) 0.105(6) 0.186(8) 0.023(7) 0.022(6) -0.004(5)
Cl1 0.158(2) 0.1086(19) 0.1200(19) 0.0253(14) 0.0616(16) -0.0052(15)
Cl2 0.0996(17) 0.0974(17) 0.151(2) 0.0202(16) 0.0285(15) -0.0188(13)
C71A 0.14(3) 0.14(3) 0.14(3) -0.001(10) 0.014(11) 0.003(10)
Cl1A 0.154(11) 0.140(10) 0.121(9) 0.036(8) 0.002(8) 0.010(8)
Cl2A 0.163(11) 0.192(13) 0.162(11) 0.033(9) 0.027(8) -0.029(9)

loop_
_atom_type_symbol
_atom_type_description
_atom_type_scat_dispersion_real
_atom_type_scat_dispersion_imag
_atom_type_scat_source
C C 0.0033 0.0016 'International Tables Vol C Tables 4.2.6.8 and 6.1.1.4'
H H 0.0000 0.0000 'International Tables Vol C Tables 4.2.6.8 and 6.1.1.4'
Li Li -0.0003 0.0001 'International Tables Vol C Tables 4.2.6.8 and 6.1.1.4'
B B 0.0013 0.0007 'International Tables Vol C Tables 4.2.6.8 and 6.1.1.4'
N N 0.0061 0.0033 'International Tables Vol C Tables 4.2.6.8 and 6.1.1.4'
O O 0.0106 0.0060 'International Tables Vol C Tables 4.2.6.8 and 6.1.1.4'
F F 0.0171 0.0103 'International Tables Vol C Tables 4.2.6.8 and 6.1.1.4'
Cl Cl 0.1484 0.1585 'International Tables Vol C Tables 4.2.6.8 and 6.1.1.4'

loop_
_geom_angle_atom_site_label_1
_geom_angle_atom_site_label_2
_geom_angle_atom_site_label_3
_geom_angle
O1 Li1 F22 93.5(3)
O1 Li1 N2 148.9(4)
F22 Li1 N2 105.2(3)
O1 Li1 F32 82.7(3)
F22 Li1 F32 87.4(3)
N2 Li1 F32 122.1(3)
C4 O1 B1 91.7(2)
C4 O1 Li1 139.9(3)
B1 O1 Li1 122.6(3)
N1 C1 C2 115.0(3)
N1 C1 H1A 108.5
C2 C1 H1A 108.5
N1 C1 H1B 108.5
C2 C1 H1B 108.5
H1A C1 H1B 107.5
C3 C2 C1 111.7(3)
C3 C2 H2A 109.3
C1 C2 H2A 109.3
C3 C2 H2B 109.3
C1 C2 H2B 109.3
H2A C2 H2B 107.9
C2 C3 C4 118.4(3)
C2 C3 B1 126.0(3)
C4 C3 B1 84.2(3)
C2 C3 H3 108.6
C4 C3 H3 108.6
B1 C3 H3 108.6
O1 C4 C51 115.0(3)
O1 C4 C41 112.1(3)
C51 C4 C41 102.4(3)
O1 C4 C3 94.4(2)
C51 C4 C3 114.0(3)
C41 C4 C3 119.5(3)
C1 N1 C15 113.1(3)
C1 N1 C11 113.5(3)
C15 N1 C11 118.4(3)
N1 C11 C17 108.0(3)
N1 C11 C12 108.7(4)
C17 C11 C12 107.0(4)
N1 C11 C16 115.0(4)
C17 C11 C16 108.0(4)
C12 C11 C16 109.9(4)
C13 C12 C11 113.5(4)
C13 C12 H12A 108.9
C11 C12 H12A 108.9
C13 C12 H12B 108.9
C11 C12 H12B 108.9
H12A C12 H12B 107.7
C14 C13 C12 108.6(4)
C14 C13 H13A 110.0
C12 C13 H13A 110.0
C14 C13 H13B 110.0
C12 C13 H13B 110.0
H13A C13 H13B 108.4
C13 C14 C15 113.9(4)
C13 C14 H14A 108.8
C15 C14 H14A 108.8
C13 C14 H14B 108.8
C15 C14 H14B 108.8
H14A C14 H14B 107.7
N1 C15 C14 109.1(3)
N1 C15 C19 108.5(3)
C14 C15 C19 107.2(3)
N1 C15 C18 114.9(3)
C14 C15 C18 109.4(3)
C19 C15 C18 107.5(4)
C11 C16 H16A 109.5
C11 C16 H16B 109.5
H16A C16 H16B 109.5
C11 C16 H16C 109.5
H16A C16 H16C 109.5
H16B C16 H16C 109.5
C11 C17 H17A 109.5
C11 C17 H17B 109.5
H17A C17 H17B 109.5
C11 C17 H17C 109.5
H17A C17 H17C 109.5
H17B C17 H17C 109.5
C15 C18 H18A 109.5
C15 C18 H18B 109.5
H18A C18 H18B 109.5
C15 C18 H18C 109.5
H18A C18 H18C 109.5
H18B C18 H18C 109.5
C15 C19 H19A 109.5
C15 C19 H19B 109.5
H19A C19 H19B 109.5
C15 C19 H19C 109.5
H19A C19 H19C 109.5
H19B C19 H19C 109.5
O1 B1 C3 89.4(3)
O1 B1 C31 108.8(3)
C3 B1 C31 118.9(3)
O1 B1 C21 113.3(3)
C3 B1 C21 117.5(3)
C31 B1 C21 107.6(3)
C22 C21 C26 113.7(4)
C22 C21 B1 126.4(4)
C26 C21 B1 119.9(4)
F26 C26 C21 119.2(4)
F26 C26 C25 117.2(4)
C21 C26 C25 123.6(4)
F25 C25 C24 120.5(4)
F25 C25 C26 120.2(5)
C24 C25 C26 119.3(4)
F24 C24 C23 121.3(5)
F24 C24 C25 119.4(5)
C23 C24 C25 119.2(4)
F23 C23 C24 119.2(4)
F23 C23 C22 121.5(4)
C24 C23 C22 119.4(4)
C22 F22 Li1 128.2(3)
C21 C22 C23 124.7(4)
C21 C22 F22 121.3(3)
C23 C22 F22 113.9(4)
C32 C31 C36 113.2(4)
C32 C31 B1 119.7(4)
C36 C31 B1 127.1(3)
F36 C36 C35 116.2(4)
F36 C36 C31 120.0(3)
C35 C36 C31 123.9(4)
F35 C35 C34 120.1(4)
F35 C35 C36 120.3(4)
C34 C35 C36 119.7(4)
F34 C34 C35 120.2(4)
F34 C34 C33 120.6(4)
C35 C34 C33 119.3(4)
F33 C33 C32 121.1(4)
F33 C33 C34 120.0(4)
C32 C33 C34 118.9(4)
C32 F32 Li1 128.8(3)
C33 C32 F32 116.4(4)
C33 C32 C31 125.1(4)
F32 C32 C31 118.5(3)
C46 C41 C42 121.6(4)
C46 C41 C4 129.5(3)
C42 C41 C4 108.9(3)
C43 C42 C41 119.0(4)
C43 C42 C52 131.4(4)
C41 C42 C52 109.6(3)
C44 C43 C42 119.7(4)
C44 C43 H43 120.1
C42 C43 H43 120.1
C43 C44 C45 120.7(4)
C43 C44 H44 119.7
C45 C44 H44 119.7
C44 C45 C46 120.6(5)
C44 C45 H45 119.7
C46 C45 H45 119.7
C41 C46 C45 118.5(4)
C41 C46 H46 120.8
C45 C46 H46 120.8
C56 C51 C52 120.7(3)
C56 C51 C4 128.8(3)
C52 C51 C4 110.2(3)
C53 C52 C51 120.0(4)
C53 C52 C42 131.9(4)
C51 C52 C42 108.1(3)
C54 C53 C52 118.8(4)
C54 C53 H53 120.6
C52 C53 H53 120.6
C55 C54 C53 121.2(4)
C55 C54 H54 119.4
C53 C54 H54 119.4
C54 C55 C56 120.6(4)
C54 C55 H55 119.7
C56 C55 H55 119.7
C51 C56 C55 118.7(4)
C51 C56 H56 120.6
C55 C56 H56 120.6
C61 N2 C65 118.2(3)
C61 N2 Li1 110.2(3)
C65 N2 Li1 115.1(3)
C61 N2 H01 104(2)
C65 N2 H01 103(2)
Li1 N2 H01 104(2)
N2 C61 C67 105.3(3)
N2 C61 C62 112.6(3)
C67 C61 C62 109.6(3)
N2 C61 C66 109.8(3)
C67 C61 C66 108.4(4)
C62 C61 C66 110.9(3)
C63 C62 C61 113.3(3)
C63 C62 H62A 108.9
C61 C62 H62A 108.9
C63 C62 H62B 108.9
C61 C62 H62B 108.9
H62A C62 H62B 107.7
C64 C63 C62 109.5(3)
C64 C63 H63A 109.8
C62 C63 H63A 109.8
C64 C63 H63B 109.8
C62 C63 H63B 109.8
H63A C63 H63B 108.2
C63 C64 C65 113.4(3)
C63 C64 H64A 108.9
C65 C64 H64A 108.9
C63 C64 H64B 108.9
C65 C64 H64B 108.9
H64A C64 H64B 107.7
N2 C65 C68 110.2(3)
N2 C65 C69 105.4(3)
C68 C65 C69 109.1(4)
N2 C65 C64 111.6(3)
C68 C65 C64 110.8(3)
C69 C65 C64 109.7(3)
C61 C66 H66A 109.5
C61 C66 H66B 109.5
H66A C66 H66B 109.5
C61 C66 H66C 109.5
H66A C66 H66C 109.5
H66B C66 H66C 109.5
C61 C67 H67A 109.5
C61 C67 H67B 109.5
H67A C67 H67B 109.5
C61 C67 H67C 109.5
H67A C67 H67C 109.5
H67B C67 H67C 109.5
C65 C68 H68A 109.5
C65 C68 H68B 109.5
H68A C68 H68B 109.5
C65 C68 H68C 109.5
H68A C68 H68C 109.5
H68B C68 H68C 109.5
C65 C69 H69A 109.5
C65 C69 H69B 109.5
H69A C69 H69B 109.5
C65 C69 H69C 109.5
H69A C69 H69C 109.5
H69B C69 H69C 109.5
Cl2 C71 Cl1 113.9(6)
Cl2 C71 H71A 108.8
Cl1 C71 H71A 108.8
Cl2 C71 H71B 108.8
Cl1 C71 H71B 108.8
H71A C71 H71B 107.7
Cl1A C71A Cl2A 92.4(15)
Cl1A C71A H71C 113.2
Cl2A C71A H71C 113.2
Cl1A C71A H71D 113.2
Cl2A C71A H71D 113.2
H71C C71A H71D 110.6

loop_
_geom_bond_atom_site_label_1
_geom_bond_atom_site_label_2
_geom_bond_distance
Li1 O1 1.820(7)
Li1 F22 1.985(7)
Li1 N2 2.063(8)
Li1 F32 2.292(8)
O1 C4 1.460(4)
O1 B1 1.531(5)
C1 N1 1.478(4)
C1 C2 1.533(5)
C1 H1A 0.9800
C1 H1B 0.9800
C2 C3 1.519(5)
C2 H2A 0.9800
C2 H2B 0.9800
C3 C4 1.572(5)
C3 B1 1.632(5)
C3 H3 0.9900
C4 C51 1.512(5)
C4 C41 1.525(5)
N1 C15 1.484(5)
N1 C11 1.491(5)
C11 C17 1.524(6)
C11 C12 1.529(6)
C11 C16 1.553(6)
C12 C13 1.519(6)
C12 H12A 0.9800
C12 H12B 0.9800
C13 C14 1.512(6)
C13 H13A 0.9800
C13 H13B 0.9800
C14 C15 1.529(5)
C14 H14A 0.9800
C14 H14B 0.9800
C15 C19 1.531(5)
C15 C18 1.552(5)
C16 H16A 0.9700
C16 H16B 0.9700
C16 H16C 0.9700
C17 H17A 0.9700
C17 H17B 0.9700
C17 H17C 0.9700
C18 H18A 0.9700
C18 H18B 0.9700
C18 H18C 0.9700
C19 H19A 0.9700
C19 H19B 0.9700
C19 H19C 0.9700
B1 C31 1.647(6)
B1 C21 1.651(6)
C21 C22 1.371(6)
C21 C26 1.382(5)
F26 C26 1.350(5)
C26 C25 1.388(6)
F25 C25 1.346(5)
C25 C24 1.373(7)
F24 C24 1.343(5)
C24 C23 1.358(6)
F23 C23 1.341(5)
C23 C22 1.380(5)
F22 C22 1.381(5)
C31 C32 1.384(5)
C31 C36 1.384(5)
F36 C36 1.355(4)
C36 C35 1.380(5)
F35 C35 1.346(5)
C35 C34 1.369(6)
F34 C34 1.344(5)
C34 C33 1.372(6)
F33 C33 1.349(5)
C33 C32 1.369(6)
F32 C32 1.379(5)
C41 C46 1.370(5)
C41 C42 1.403(5)
C42 C43 1.385(6)
C42 C52 1.462(5)
C43 C44 1.375(7)
C43 H43 0.9400
C44 C45 1.381(7)
C44 H44 0.9400
C45 C46 1.390(6)
C45 H45 0.9400
C46 H46 0.9400
C51 C56 1.377(5)
C51 C52 1.400(5)
C52 C53 1.389(5)
C53 C54 1.378(7)
C53 H53 0.9400
C54 C55 1.377(7)
C54 H54 0.9400
C55 C56 1.389(6)
C55 H55 0.9400
C56 H56 0.9400
N2 C61 1.505(5)
N2 C65 1.514(5)
N2 H01 0.87(3)
C61 C67 1.524(5)
C61 C62 1.524(5)
C61 C66 1.527(6)
C62 C63 1.519(6)
C62 H62A 0.9800
C62 H62B 0.9800
C63 C64 1.514(6)
C63 H63A 0.9800
C63 H63B 0.9800
C64 C65 1.532(5)
C64 H64A 0.9800
C64 H64B 0.9800
C65 C68 1.528(6)
C65 C69 1.529(6)
C66 H66A 0.9700
C66 H66B 0.9700
C66 H66C 0.9700
C67 H67A 0.9700
C67 H67B 0.9700
C67 H67C 0.9700
C68 H68A 0.9700
C68 H68B 0.9700
C68 H68C 0.9700
C69 H69A 0.9700
C69 H69B 0.9700
C69 H69C 0.9700
C71 Cl2 1.699(8)
C71 Cl1 1.749(9)
C71 H71A 0.9800
C71 H71B 0.9800
C71A Cl1A 1.733(18)
C71A Cl2A 1.744(18)
C71A H71C 0.9800
C71A H71D 0.9800

loop_
_geom_torsion_atom_site_label_1
_geom_torsion_atom_site_label_2
_geom_torsion_atom_site_label_3
_geom_torsion_atom_site_label_4
_geom_torsion
F22 Li1 O1 C4 -102.2(4)
N2 Li1 O1 C4 25.3(11)
F32 Li1 O1 C4 170.8(4)
F22 Li1 O1 B1 42.2(4)
N2 Li1 O1 B1 169.7(7)
F32 Li1 O1 B1 -44.8(4)
N1 C1 C2 C3 -169.9(3)
C1 C2 C3 C4 -65.5(4)
C1 C2 C3 B1 -170.0(3)
B1 O1 C4 C51 123.4(3)
Li1 O1 C4 C51 -86.0(5)
B1 O1 C4 C41 -120.1(3)
Li1 O1 C4 C41 30.5(6)
B1 O1 C4 C3 4.3(3)
Li1 O1 C4 C3 154.9(4)
C2 C3 C4 O1 -132.1(3)
B1 C3 C4 O1 -4.1(3)
C2 C3 C4 C51 108.0(4)
B1 C3 C4 C51 -124.0(3)
C2 C3 C4 C41 -13.6(5)
B1 C3 C4 C41 114.5(3)
C2 C1 N1 C15 111.3(4)
C2 C1 N1 C11 -110.0(4)
C1 N1 C11 C17 57.4(4)
C15 N1 C11 C17 -166.3(3)
C1 N1 C11 C12 173.2(3)
C15 N1 C11 C12 -50.5(5)
C1 N1 C11 C16 -63.2(5)
C15 N1 C11 C16 73.1(5)
N1 C11 C12 C13 52.8(5)
C17 C11 C12 C13 169.3(4)
C16 C11 C12 C13 -73.8(5)
C11 C12 C13 C14 -56.8(5)
C12 C13 C14 C15 56.3(5)
C1 N1 C15 C14 -173.6(3)
C11 N1 C15 C14 49.9(4)
C1 N1 C15 C19 -57.1(4)
C11 N1 C15 C19 166.4(3)
C1 N1 C15 C18 63.3(4)
C11 N1 C15 C18 -73.2(5)
C13 C14 C15 N1 -51.9(5)
C13 C14 C15 C19 -169.2(4)
C13 C14 C15 C18 74.5(5)
C4 O1 B1 C3 -4.1(3)
Li1 O1 B1 C3 -162.1(3)
C4 O1 B1 C31 -124.6(3)
Li1 O1 B1 C31 77.4(4)
C4 O1 B1 C21 115.7(3)
Li1 O1 B1 C21 -42.2(5)
C2 C3 B1 O1 125.0(4)
C4 C3 B1 O1 3.9(3)
C2 C3 B1 C31 -123.7(4)
C4 C3 B1 C31 115.1(3)
C2 C3 B1 C21 8.9(6)
C4 C3 B1 C21 -112.3(3)
O1 B1 C21 C22 15.0(5)
C3 B1 C21 C22 117.2(4)
C31 B1 C21 C22 -105.3(4)
O1 B1 C21 C26 -166.2(3)
C3 B1 C21 C26 -64.0(5)
C31 B1 C21 C26 73.5(4)
C22 C21 C26 F26 177.1(3)
B1 C21 C26 F26 -1.8(5)
C22 C21 C26 C25 -2.0(5)
B1 C21 C26 C25 179.0(3)
F26 C26 C25 F25 1.2(5)
C21 C26 C25 F25 -179.6(3)
F26 C26 C25 C24 -177.7(4)
C21 C26 C25 C24 1.5(6)
F25 C25 C24 F24 -0.4(6)
C26 C25 C24 F24 178.5(3)
F25 C25 C24 C23 -178.8(4)
C26 C25 C24 C23 0.1(6)
F24 C24 C23 F23 0.5(6)
C25 C24 C23 F23 178.9(4)
F24 C24 C23 C22 -179.3(4)
C25 C24 C23 C22 -0.9(6)
O1 Li1 F22 C22 -25.7(5)
N2 Li1 F22 C22 179.5(3)
F32 Li1 F22 C22 56.9(4)
C26 C21 C22 C23 1.2(6)
B1 C21 C22 C23 -179.9(4)
C26 C21 C22 F22 -177.4(3)
B1 C21 C22 F22 1.5(6)
F23 C23 C22 C21 -179.6(4)
C24 C23 C22 C21 0.2(6)
F23 C23 C22 F22 -0.9(6)
C24 C23 C22 F22 178.8(4)
Li1 F22 C22 C21 7.5(6)
Li1 F22 C22 C23 -171.2(4)
O1 B1 C31 C32 -46.5(5)
C3 B1 C31 C32 -146.6(4)
C21 B1 C31 C32 76.7(4)
O1 B1 C31 C36 131.8(4)
C3 B1 C31 C36 31.7(6)
C21 B1 C31 C36 -105.1(4)
C32 C31 C36 F36 -179.0(3)
B1 C31 C36 F36 2.6(6)
C32 C31 C36 C35 0.1(6)
B1 C31 C36 C35 -178.2(4)
F36 C36 C35 F35 -0.4(6)
C31 C36 C35 F35 -179.6(4)
F36 C36 C35 C34 179.1(4)
C31 C36 C35 C34 0.0(7)
F35 C35 C34 F34 -0.2(6)
C36 C35 C34 F34 -179.7(4)
F35 C35 C34 C33 179.3(4)
C36 C35 C34 C33 -0.2(7)
F34 C34 C33 F33 0.5(6)
C35 C34 C33 F33 -179.0(4)
F34 C34 C33 C32 179.9(4)
C35 C34 C33 C32 0.4(6)
O1 Li1 F32 C32 -8.6(5)
F22 Li1 F32 C32 -102.5(4)
N2 Li1 F32 C32 151.2(4)
F33 C33 C32 F32 0.0(6)
C34 C33 C32 F32 -179.3(4)
F33 C33 C32 C31 179.1(4)
C34 C33 C32 C31 -0.3(6)
Li1 F32 C32 C33 -150.4(4)
Li1 F32 C32 C31 30.5(5)
C36 C31 C32 C33 0.0(6)
B1 C31 C32 C33 178.5(4)
C36 C31 C32 F32 179.0(3)
B1 C31 C32 F32 -2.5(5)
O1 C4 C41 C46 47.1(5)
C51 C4 C41 C46 171.0(4)
C3 C4 C41 C46 -61.9(5)
O1 C4 C41 C42 -130.8(3)
C51 C4 C41 C42 -6.9(4)
C3 C4 C41 C42 120.2(3)
C46 C41 C42 C43 1.2(6)
C4 C41 C42 C43 179.3(4)
C46 C41 C42 C52 -175.1(4)
C4 C41 C42 C52 2.9(4)
C41 C42 C43 C44 -1.4(7)
C52 C42 C43 C44 174.1(4)
C42 C43 C44 C45 0.7(7)
C43 C44 C45 C46 0.2(7)
C42 C41 C46 C45 -0.4(6)
C4 C41 C46 C45 -178.0(4)
C44 C45 C46 C41 -0.4(7)
O1 C4 C51 C56 -55.1(5)
C41 C4 C51 C56 -177.0(4)
C3 C4 C51 C56 52.4(5)
O1 C4 C51 C52 130.6(3)
C41 C4 C51 C52 8.7(4)
C3 C4 C51 C52 -121.8(3)
C56 C51 C52 C53 -1.9(6)
C4 C51 C52 C53 172.9(4)
C56 C51 C52 C42 177.8(3)
C4 C51 C52 C42 -7.4(4)
C43 C42 C52 C53 6.6(8)
C41 C42 C52 C53 -177.6(4)
C43 C42 C52 C51 -173.0(4)
C41 C42 C52 C51 2.7(4)
C51 C52 C53 C54 1.2(6)
C42 C52 C53 C54 -178.3(4)
C52 C53 C54 C55 0.7(7)
C53 C54 C55 C56 -2.0(8)
C52 C51 C56 C55 0.5(6)
C4 C51 C56 C55 -173.2(4)
C54 C55 C56 C51 1.4(7)
O1 Li1 N2 C61 10.0(10)
F22 Li1 N2 C61 134.9(3)
F32 Li1 N2 C61 -128.5(4)
O1 Li1 N2 C65 146.8(8)
F22 Li1 N2 C65 -88.3(4)
F32 Li1 N2 C65 8.3(5)
C65 N2 C61 C67 160.0(3)
Li1 N2 C61 C67 -64.7(4)
C65 N2 C61 C62 40.6(5)
Li1 N2 C61 C62 175.9(3)
C65 N2 C61 C66 -83.4(4)
Li1 N2 C61 C66 51.9(4)
N2 C61 C62 C63 -48.0(5)
C67 C61 C62 C63 -164.9(4)
C66 C61 C62 C63 75.4(5)
C61 C62 C63 C64 56.8(5)
C62 C63 C64 C65 -57.8(5)
C61 N2 C65 C68 82.4(4)
Li1 N2 C65 C68 -50.8(5)
C61 N2 C65 C69 -160.0(3)
Li1 N2 C65 C69 66.8(4)
C61 N2 C65 C64 -41.0(5)
Li1 N2 C65 C64 -174.2(3)
C63 C64 C65 N2 49.4(5)
C63 C64 C65 C68 -73.7(5)
C63 C64 C65 C69 165.8(4)
